data_7109142
loop_
_publ_author_name
'Valentina Pirovano'
'Laura Decataldo'
'Elisabetta Rossi'
'Ruben Vicente'

_publ_section_title
;
 Gold-catalyzed synthesis of tetrahydrocarbazole derivatives through an
 intermolecular cycloaddition of vinyl indoles and N-allenamides
;
_journal_name_full Chem.Commun.
_journal_page_first 3594
_journal_paper_doi 10.1039/c3cc41514g
_journal_volume 49
_journal_year 2013
_chemical_formula_sum 'C37 H45 Cl2 N3 O7'
_chemical_formula_weight 714.66
_chemical_name_systematic
;
?
;
_space_group_IT_number 14
_symmetry_cell_setting monoclinic
_symmetry_space_group_name_Hall '-P 2ybc'
_symmetry_space_group_name_H-M 'P 1 21/c 1'
_atom_sites_solution_hydrogens geom
_atom_sites_solution_primary direct
_atom_sites_solution_secondary difmap
_audit_creation_method SHELXL-97
_cell_angle_alpha 90.0
_cell_angle_beta 91.808(5)
_cell_angle_gamma 90.0
_cell_formula_units_Z 4.00000
_cell_length_a 12.9978(8)
_cell_length_b 22.7937(14)
_cell_length_c 12.2394(8)
_cell_measurement_reflns_used 1270
_cell_measurement_temperature 123.00(10)
_cell_measurement_theta_max 40.6523
_cell_measurement_theta_min 3.3992
_cell_volume 3624.3(4)
_computing_cell_refinement
;
CrysAlisPro, Agilent Technologies,
Version 1.171.35.19 (release 27-10-2011 CrysAlis171 .NET)
(compiled Oct 27 2011,15:02:11)
;
_computing_data_collection
;
CrysAlisPro, Agilent Technologies,
Version 1.171.35.19 (release 27-10-2011 CrysAlis171 .NET)
(compiled Oct 27 2011,15:02:11)
;
_computing_data_reduction
;
CrysAlisPro, Agilent Technologies,
Version 1.171.35.19 (release 27-10-2011 CrysAlis171 .NET)
(compiled Oct 27 2011,15:02:11)
;
_diffrn_ambient_temperature 123.00(10)
_diffrn_detector_area_resol_mean 8.2640
_diffrn_measured_fraction_theta_full 0.967
_diffrn_measured_fraction_theta_max 0.967
_diffrn_measurement_device_type 'Xcalibur, Onyx, Nova'
_diffrn_measurement_method '\w scans'
_diffrn_orient_matrix_UB_11 0.0843732000
_diffrn_orient_matrix_UB_12 -0.0328469000
_diffrn_orient_matrix_UB_13 0.0667268000
_diffrn_orient_matrix_UB_21 -0.0825642000
_diffrn_orient_matrix_UB_22 -0.0264388000
_diffrn_orient_matrix_UB_23 0.0729727000
_diffrn_orient_matrix_UB_31 -0.0110494000
_diffrn_orient_matrix_UB_32 -0.0528289000
_diffrn_orient_matrix_UB_33 -0.0779941000
_diffrn_radiation_monochromator mirror
_diffrn_radiation_source 'Nova (Cu) X-ray Source'
_diffrn_radiation_type 'Cu K\a'
_diffrn_radiation_wavelength 1.5418
_diffrn_reflns_av_R_equivalents 0.0277
_diffrn_reflns_av_sigmaI/netI 0.0826
_diffrn_reflns_limit_h_max 10
_diffrn_reflns_limit_h_min -10
_diffrn_reflns_limit_k_max 19
_diffrn_reflns_limit_k_min -15
_diffrn_reflns_limit_l_max 10
_diffrn_reflns_limit_l_min -9
_diffrn_reflns_number 4608
_diffrn_reflns_theta_full 40.69
_diffrn_reflns_theta_max 40.6523
_diffrn_reflns_theta_min 3.3992
_exptl_crystal_size_max 0.1248
_exptl_crystal_size_mid 0.0625
_exptl_crystal_size_min 0.0317
_refine_diff_density_max 0.471
_refine_diff_density_min -0.717
_refine_diff_density_rms 0.093
_refine_ls_extinction_method none
_refine_ls_goodness_of_fit_ref 1.429
_refine_ls_hydrogen_treatment mixed
_refine_ls_matrix_type full
_refine_ls_number_parameters 431
_refine_ls_number_reflns 2219
_refine_ls_number_restraints 24
_refine_ls_restrained_S_all 1.429
_refine_ls_R_factor_all 0.1387
_refine_ls_R_factor_gt 0.1129
_refine_ls_shift/su_max 0.000
_refine_ls_shift/su_mean 0.000
_refine_ls_structure_factor_coef Fsqd
_refine_ls_weighting_details 'calc w=1/[\s^2^(Fo^2^)+(0.2000P)^2^+0.0000P] where P=(Fo^2^+2Fc^2^)/3'
_refine_ls_weighting_scheme calc
_refine_ls_wR_factor_gt 0.3185
_refine_ls_wR_factor_ref 0.3450
_cod_data_source_file c3cc41514g.txt
_cod_data_source_block ruben
_cod_original_cell_volume 3624.4(4)
_cod_database_code 7109142
_reflns_odcompleteness_completeness 99.26
_reflns_odcompleteness_theta 39.93
_reflns_odcompleteness_iscentric 1
_chemical_oxdiff_formula 'C32 H33 N3 O6'

loop_
_symmetry_equiv_pos_as_xyz
'x, y, z'
'-x, y+1/2, -z+1/2'
'-x, -y, -z'
'x, -y-1/2, z-1/2'

loop_
_atom_site_label
_atom_site_type_symbol
_atom_site_fract_x
_atom_site_fract_y
_atom_site_fract_z
_atom_site_U_iso_or_equiv
_atom_site_adp_type
_atom_site_occupancy
_atom_site_symmetry_multiplicity
_atom_site_calc_flag
_atom_site_refinement_flags
_atom_site_disorder_assembly
_atom_site_disorder_group
C1 C 0.6301(9) 0.5957(6) 0.4359(10) 0.054(4) Uani 1 1 d . . .
H1 H 0.6151 0.5983 0.3571 0.065 Uiso 1 1 calc R . .
C2 C 0.6803(10) 0.6533(5) 0.4721(11) 0.052(3) Uani 1 1 d . . .
H2 H 0.6254 0.6828 0.4733 0.063 Uiso 1 1 calc R . .
C3 C 0.7213(9) 0.6470(5) 0.5871(13) 0.059(4) Uani 1 1 d . . .
C4 C 0.8049(9) 0.5998(7) 0.6017(10) 0.066(4) Uani 1 1 d . . .
H4A H 0.8710 0.6162 0.5832 0.079 Uiso 1 1 calc R . .
H4B H 0.8092 0.5875 0.6775 0.079 Uiso 1 1 calc R . .
C5 C 0.7818(14) 0.5471(7) 0.5299(13) 0.050(3) Uani 1 1 d . . .
C6 C 0.8347(13) 0.4936(8) 0.5258(13) 0.058(4) Uani 1 1 d . . .
C7 C 0.9187(13) 0.4715(8) 0.5858(11) 0.064(4) Uani 1 1 d . . .
H7 H 0.9501 0.4933 0.6418 0.076 Uiso 1 1 calc R . .
C8 C 0.9547(9) 0.4157(8) 0.5594(12) 0.068(4) Uani 1 1 d . . .
H8 H 1.0113 0.4002 0.5979 0.081 Uiso 1 1 calc R . .
C9 C 0.9083(10) 0.3836(6) 0.4787(12) 0.068(4) Uani 1 1 d U . .
H9 H 0.9324 0.3460 0.4647 0.082 Uiso 1 1 calc R . .
C10 C 0.8267(9) 0.4052(6) 0.4169(11) 0.060(3) Uani 1 1 d U . .
H10 H 0.7983 0.3838 0.3587 0.072 Uiso 1 1 calc R . .
C11 C 0.7880(13) 0.4597(7) 0.4439(14) 0.060(4) Uani 1 1 d U . .
N12 N 0.7065(10) 0.4933(6) 0.3949(12) 0.057(3) Uani 1 1 d . . .
C13 C 0.7055(13) 0.5468(7) 0.4548(15) 0.052(3) Uani 1 1 d . . .
C14 C 0.6386(15) 0.4792(9) 0.3081(14) 0.065(4) Uani 1 1 d . . .
O15 O 0.5677(9) 0.5092(5) 0.2801(8) 0.085(4) Uani 1 1 d . . .
O16 O 0.6670(6) 0.4281(5) 0.2640(9) 0.073(3) Uani 1 1 d . . .
C17 C 0.5998(11) 0.4098(7) 0.1743(15) 0.095(5) Uani 1 1 d . . .
H17A H 0.5910 0.4416 0.1221 0.114 Uiso 1 1 calc R . .
H17B H 0.5327 0.3995 0.2011 0.114 Uiso 1 1 calc R . .
C18 C 0.6471(11) 0.3578(7) 0.1202(13) 0.113(6) Uani 1 1 d . . .
H18A H 0.6047 0.3462 0.0583 0.170 Uiso 1 1 calc R . .
H18B H 0.6524 0.3259 0.1713 0.170 Uiso 1 1 calc R . .
H18C H 0.7144 0.3680 0.0964 0.170 Uiso 1 1 calc R . .
C19 C 0.5267(10) 0.5865(5) 0.4931(9) 0.054(4) Uani 1 1 d . . .
H19A H 0.5050 0.5463 0.4812 0.065 Uiso 1 1 calc R . .
H19B H 0.5388 0.5917 0.5711 0.065 Uiso 1 1 calc R . .
C20 C 0.4429(11) 0.6248(8) 0.4583(12) 0.059(4) Uani 1 1 d . . .
H20 H 0.4183 0.6213 0.3864 0.071 Uiso 1 1 calc R . .
C21 C 0.3990(14) 0.6638(8) 0.5194(11) 0.056(4) Uani 1 1 d . . .
H21 H 0.4225 0.6676 0.5916 0.067 Uiso 1 1 calc R . .
N22 N 0.3205(12) 0.6992(7) 0.4833(11) 0.062(4) Uani 1 1 d . . .
C23 C 0.2666(14) 0.7330(8) 0.5504(18) 0.063(5) Uani 1 1 d . . .
O24 O 0.2852(7) 0.7436(4) 0.6463(10) 0.076(3) Uani 1 1 d . . .
O25 O 0.1855(8) 0.7577(4) 0.4984(10) 0.078(3) Uani 1 1 d . . .
C26 C 0.1802(10) 0.7379(6) 0.3874(14) 0.084(5) Uani 1 1 d . . .
H26A H 0.1889 0.7705 0.3376 0.101 Uiso 1 1 calc R . .
H26B H 0.1142 0.7194 0.3708 0.101 Uiso 1 1 calc R . .
C27 C 0.2665(12) 0.6942(6) 0.3770(12) 0.079(4) Uani 1 1 d . . .
H27A H 0.2402 0.6548 0.3651 0.095 Uiso 1 1 calc R . .
H27B H 0.3110 0.7046 0.3179 0.095 Uiso 1 1 calc R . .
C28 C 0.7618(10) 0.6769(7) 0.3978(12) 0.052(3) Uani 1 1 d . . .
C29 C 0.8116(12) 0.7278(8) 0.4226(11) 0.064(4) Uani 1 1 d . . .
H29 H 0.7976 0.7464 0.4882 0.077 Uiso 1 1 calc R . .
C30 C 0.8800(12) 0.7526(6) 0.3569(17) 0.075(4) Uani 1 1 d . . .
H30 H 0.9112 0.7878 0.3777 0.090 Uiso 1 1 calc R . .
C31 C 0.9050(9) 0.7273(8) 0.2601(15) 0.072(4) Uani 1 1 d . . .
C32 C 0.9798(10) 0.7570(6) 0.1820(11) 0.087(4) Uiso 1 1 d . . .
H32A H 0.9875 0.7329 0.1185 0.131 Uiso 1 1 calc R . .
H32B H 1.0456 0.7621 0.2186 0.131 Uiso 1 1 calc R . .
H32C H 0.9529 0.7946 0.1602 0.131 Uiso 1 1 calc R . .
C33 C 0.8558(11) 0.6758(7) 0.2320(12) 0.076(4) Uani 1 1 d U . .
H33 H 0.8693 0.6577 0.1659 0.091 Uiso 1 1 calc R . .
C34 C 0.7863(9) 0.6510(6) 0.3017(13) 0.069(4) Uani 1 1 d U . .
H34 H 0.7554 0.6155 0.2825 0.083 Uiso 1 1 calc R . .
C35 C 0.6863(11) 0.6750(6) 0.6779(11) 0.060(4) Uiso 1 1 d . . .
H35 H 0.7151 0.6626 0.7445 0.072 Uiso 1 1 calc R . .
N36 N 0.6153(8) 0.7184(5) 0.6833(12) 0.068(4) Uani 1 1 d . . .
C37 C 0.5755(12) 0.7271(7) 0.784(2) 0.078(6) Uani 1 1 d . . .
O38 O 0.5814(8) 0.6969(6) 0.8647(10) 0.097(4) Uani 1 1 d . . .
O39 O 0.5241(7) 0.7785(6) 0.7825(9) 0.088(3) Uani 1 1 d . . .
C40 C 0.5257(10) 0.8055(6) 0.6746(15) 0.083(4) Uani 1 1 d . . .
H40A H 0.5456 0.8465 0.6800 0.099 Uiso 1 1 calc R . .
H40B H 0.4585 0.8030 0.6379 0.099 Uiso 1 1 calc R . .
C41 C 0.6052(11) 0.7704(6) 0.6133(12) 0.074(4) Uani 1 1 d . . .
H41C H 0.5804 0.7603 0.5401 0.089 Uiso 1 1 calc R . .
H41D H 0.6699 0.7914 0.6092 0.089 Uiso 1 1 calc R . .
C80 C 0.1570(17) 0.8918(9) 0.6436(14) 0.139(7) Uani 1 1 d . . .
H80A H 0.1652 0.8570 0.6874 0.208 Uiso 1 1 calc R . .
H80B H 0.1570 0.8814 0.5676 0.208 Uiso 1 1 calc R . .
H80C H 0.0930 0.9104 0.6596 0.208 Uiso 1 1 calc R . .
C81 C 0.7519(18) 0.4350(13) -0.1702(17) 0.172(10) Uani 1 1 d . . .
H81A H 0.7601 0.4524 -0.2416 0.207 Uiso 1 1 calc R . .
H81B H 0.6871 0.4138 -0.1711 0.207 Uiso 1 1 calc R . .
O82 O 0.7513(12) 0.4790(6) -0.0900(13) 0.148(5) Uani 1 1 d . . .
C83 C 0.3205(19) 0.4783(11) 0.110(2) 0.187(10) Uani 1 1 d U . .
H83A H 0.3060 0.4595 0.1788 0.225 Uiso 1 1 calc R . .
H83B H 0.3877 0.4966 0.1177 0.225 Uiso 1 1 calc R . .
C84 C 0.325(2) 0.4304(10) 0.020(2) 0.215(10) Uani 1 1 d U . .
H84A H 0.3738 0.4008 0.0423 0.323 Uiso 1 1 calc R . .
H84B H 0.3455 0.4479 -0.0471 0.323 Uiso 1 1 calc R . .
H84C H 0.2581 0.4129 0.0097 0.323 Uiso 1 1 calc R . .
C901 C 1.104(2) 0.5452(12) 0.860(2) 0.078(9) Uiso 0.56(3) 1 d P A 1
H90A H 1.1128 0.5397 0.9380 0.094 Uiso 0.56(3) 1 calc PR A 1
H90B H 1.1679 0.5632 0.8374 0.094 Uiso 0.56(3) 1 calc PR A 1
Cl21 Cl 1.0284(13) 0.5953(7) 0.8509(11) 0.178(7) Uiso 0.56(3) 1 d P A 1
C902 C 1.051(3) 0.5205(13) 0.902(2) 0.063(11) Uiso 0.44(3) 1 d P A 2
H90C H 1.0136 0.4934 0.9468 0.076 Uiso 0.44(3) 1 calc PR A 2
H90D H 1.1050 0.5370 0.9493 0.076 Uiso 0.44(3) 1 calc PR A 2
Cl22 Cl 0.9795(17) 0.5692(10) 0.8783(14) 0.180(9) Uiso 0.44(3) 1 d P A 2
Cl1 Cl 1.1130(4) 0.4781(3) 0.8121(5) 0.165(2) Uani 1 1 d . . .

loop_
_atom_site_aniso_label
_atom_site_aniso_U_11
_atom_site_aniso_U_22
_atom_site_aniso_U_33
_atom_site_aniso_U_23
_atom_site_aniso_U_13
_atom_site_aniso_U_12
C1 0.032(9) 0.077(11) 0.054(8) 0.002(8) 0.005(7) -0.014(10)
C2 0.041(9) 0.065(10) 0.051(10) -0.001(8) -0.011(9) 0.005(8)
C3 0.030(8) 0.039(8) 0.106(14) -0.004(8) 0.000(8) 0.003(7)
C4 0.061(10) 0.086(11) 0.050(8) -0.008(10) 0.009(7) -0.005(10)
C5 0.025(10) 0.063(13) 0.062(11) -0.005(11) 0.011(9) 0.010(11)
C6 0.022(10) 0.087(15) 0.067(12) 0.016(12) 0.023(10) 0.003(12)
C7 0.046(11) 0.077(12) 0.070(10) -0.016(9) 0.013(10) -0.010(9)
C8 0.041(9) 0.079(12) 0.084(12) 0.011(10) 0.016(9) 0.015(9)
C9 0.054(8) 0.073(9) 0.078(9) -0.015(8) 0.011(7) -0.006(8)
C10 0.039(7) 0.075(8) 0.067(8) -0.011(7) 0.017(6) -0.011(7)
C11 0.042(9) 0.076(9) 0.063(9) -0.007(9) 0.020(7) -0.010(10)
N12 0.043(10) 0.060(10) 0.070(10) 0.003(10) 0.017(9) 0.000(8)
C13 0.035(11) 0.058(14) 0.063(11) 0.003(11) 0.009(10) 0.001(11)
C14 0.055(14) 0.085(17) 0.054(12) -0.006(12) 0.002(13) -0.018(13)
O15 0.061(7) 0.094(8) 0.099(8) -0.011(6) -0.014(6) 0.014(6)
O16 0.061(7) 0.073(7) 0.084(8) -0.026(6) 0.007(6) 0.001(6)
C17 0.062(10) 0.088(12) 0.134(14) -0.037(11) -0.016(11) -0.009(9)
C18 0.087(11) 0.132(15) 0.121(13) -0.032(12) 0.001(10) -0.013(11)
C19 0.048(9) 0.059(8) 0.057(9) -0.001(7) 0.019(8) -0.017(9)
C20 0.017(9) 0.086(11) 0.075(10) 0.020(10) -0.001(8) 0.000(9)
C21 0.020(9) 0.070(10) 0.080(11) -0.004(10) 0.020(9) 0.012(9)
N22 0.036(9) 0.070(8) 0.083(12) -0.016(9) 0.024(10) 0.006(8)
C23 0.029(11) 0.077(12) 0.084(16) 0.029(14) -0.010(14) 0.012(10)
O24 0.063(7) 0.096(8) 0.067(7) -0.006(6) 0.006(6) 0.009(5)
O25 0.061(7) 0.103(7) 0.070(8) -0.007(6) 0.022(6) 0.019(6)
C26 0.054(10) 0.107(12) 0.093(15) -0.004(10) 0.020(9) 0.034(9)
C27 0.075(11) 0.116(13) 0.047(10) 0.001(9) -0.009(9) -0.008(11)
C28 0.040(9) 0.054(10) 0.061(12) 0.007(9) 0.008(9) -0.016(9)
C29 0.044(9) 0.086(13) 0.064(10) 0.017(10) 0.025(10) -0.004(9)
C30 0.056(11) 0.082(11) 0.087(13) 0.012(12) 0.007(10) -0.005(9)
C31 0.028(8) 0.112(14) 0.076(12) 0.050(11) 0.023(9) -0.003(9)
C33 0.054(8) 0.093(10) 0.080(10) -0.001(8) 0.007(7) -0.027(8)
C34 0.043(8) 0.086(9) 0.078(10) 0.005(8) 0.011(7) -0.030(7)
N36 0.048(7) 0.090(11) 0.068(9) -0.039(9) 0.020(7) 0.029(7)
C37 0.041(10) 0.037(13) 0.15(3) -0.047(13) -0.012(15) 0.006(9)
O38 0.085(8) 0.120(11) 0.088(9) -0.007(7) 0.023(7) -0.012(7)
O39 0.067(7) 0.114(10) 0.083(9) -0.029(7) 0.013(6) 0.000(7)
C40 0.052(10) 0.079(11) 0.116(15) -0.021(12) -0.008(9) 0.020(8)
C41 0.076(10) 0.062(9) 0.085(11) 0.017(10) 0.004(9) 0.009(8)
C80 0.143(17) 0.159(17) 0.112(15) 0.004(13) -0.018(13) 0.037(15)
C81 0.15(2) 0.25(3) 0.114(17) -0.09(2) 0.018(16) -0.04(2)
O82 0.163(13) 0.131(11) 0.147(12) 0.028(10) -0.053(10) -0.015(9)
C83 0.159(17) 0.16(2) 0.23(3) 0.058(17) -0.081(19) -0.016(17)
C84 0.232(18) 0.15(2) 0.26(3) 0.035(16) -0.11(2) 0.008(17)
Cl1 0.152(5) 0.183(5) 0.160(5) -0.010(4) 0.000(4) 0.012(4)

loop_
_atom_type_symbol
_atom_type_description
_atom_type_scat_dispersion_real
_atom_type_scat_dispersion_imag
_atom_type_scat_source
C C 0.0181 0.0091 'International Tables Vol C Tables 4.2.6.8 and 6.1.1.4'
H H 0.0000 0.0000 'International Tables Vol C Tables 4.2.6.8 and 6.1.1.4'
N N 0.0311 0.0180 'International Tables Vol C Tables 4.2.6.8 and 6.1.1.4'
O O 0.0492 0.0322 'International Tables Vol C Tables 4.2.6.8 and 6.1.1.4'
Cl Cl 0.3639 0.7018 'International Tables Vol C Tables 4.2.6.8 and 6.1.1.4'

loop_
_geom_angle_atom_site_label_1
_geom_angle_atom_site_label_2
_geom_angle_atom_site_label_3
_geom_angle
_geom_angle_site_symmetry_1
_geom_angle_site_symmetry_3
C13 C1 C2 108.9(11) . .
C13 C1 C19 113.7(10) . .
C2 C1 C19 110.8(10) . .
C3 C2 C28 111.4(10) . .
C3 C2 C1 109.0(10) . .
C28 C2 C1 115.6(11) . .
C35 C3 C2 126.9(11) . .
C35 C3 C4 118.9(13) . .
C2 C3 C4 114.0(11) . .
C5 C4 C3 111.2(11) . .
C13 C5 C6 109.0(13) . .
C13 C5 C4 122.4(17) . .
C6 C5 C4 128.5(18) . .
C11 C6 C7 119.8(17) . .
C11 C6 C5 107.8(14) . .
C7 C6 C5 132.4(18) . .
C6 C7 C8 118.1(13) . .
C9 C8 C7 121.0(13) . .
C8 C9 C10 121.8(13) . .
C9 C10 C11 118.0(13) . .
C10 C11 C6 121.2(18) . .
C10 C11 N12 130.8(16) . .
C6 C11 N12 107.9(14) . .
C14 N12 C13 125.0(15) . .
C14 N12 C11 129.8(16) . .
C13 N12 C11 105.2(13) . .
C5 C13 N12 110.0(13) . .
C5 C13 C1 124.9(17) . .
N12 C13 C1 125.1(17) . .
O15 C14 O16 127.2(17) . .
O15 C14 N12 123.5(17) . .
O16 C14 N12 109.3(18) . .
C14 O16 C17 112.9(13) . .
O16 C17 C18 108.5(13) . .
C20 C19 C1 116.2(10) . .
C21 C20 C19 125.5(14) . .
C20 C21 N22 123.6(13) . .
C23 N22 C21 122.8(14) . .
C23 N22 C27 110.2(14) . .
C21 N22 C27 125.1(13) . .
O24 C23 O25 120(2) . .
O24 C23 N22 127.9(16) . .
O25 C23 N22 111.6(18) . .
C23 O25 C26 109.5(13) . .
O25 C26 C27 105.9(11) . .
N22 C27 C26 102.2(12) . .
C29 C28 C34 116.2(12) . .
C29 C28 C2 120.4(14) . .
C34 C28 C2 123.4(14) . .
C30 C29 C28 123.0(13) . .
C29 C30 C31 121.5(13) . .
C30 C31 C33 117.1(12) . .
C30 C31 C32 121.5(18) . .
C33 C31 C32 121.2(18) . .
C31 C33 C34 120.2(13) . .
C28 C34 C33 121.9(12) . .
N36 C35 C3 128.5(12) . .
C35 N36 C37 115.2(13) . .
C35 N36 C41 127.6(12) . .
C37 N36 C41 112.4(13) . .
O38 C37 O39 122(2) . .
O38 C37 N36 129.7(16) . .
O39 C37 N36 108.1(18) . .
C37 O39 C40 111.3(14) . .
O39 C40 C41 104.6(10) . .
N36 C41 C40 100.8(11) . .
O82 C81 C80 109.0(19) . 2_645
C83 O82 C81 114(2) 3_665 .
O82 C83 C84 115(2) 3_665 .
Cl21 C901 Cl1 137.0(17) . .
Cl22 C902 Cl1 128(2) . .
C901 Cl1 C902 36.4(10) . .

loop_
_geom_bond_atom_site_label_1
_geom_bond_atom_site_label_2
_geom_bond_distance
_geom_bond_site_symmetry_2
C1 C13 1.499(17) .
C1 C2 1.526(15) .
C1 C19 1.548(14) .
C2 C3 1.496(16) .
C2 C28 1.516(16) .
C3 C35 1.371(16) .
C3 C4 1.536(15) .
C4 C5 1.512(17) .
C5 C13 1.331(15) .
C5 C6 1.401(17) .
C6 C11 1.389(17) .
C6 C7 1.391(18) .
C7 C8 1.397(16) .
C8 C9 1.355(16) .
C9 C10 1.374(16) .
C10 C11 1.385(18) .
C11 N12 1.424(18) .
N12 C14 1.397(17) .
N12 C13 1.422(16) .
C14 O15 1.188(17) .
C14 O16 1.342(17) .
O16 C17 1.442(15) .
C17 C18 1.499(18) .
C19 C20 1.449(16) .
C20 C21 1.304(17) .
C21 N22 1.364(17) .
N22 C23 1.341(18) .
N22 C27 1.462(16) .
C23 O24 1.215(17) .
C23 O25 1.337(15) .
O25 C26 1.432(15) .
C26 C27 1.509(16) .
C28 C29 1.358(15) .
C28 C34 1.363(16) .
C29 C30 1.343(18) .
C30 C31 1.366(18) .
C31 C33 1.374(18) .
C31 C32 1.542(18) .
C33 C34 1.384(17) .
C35 N36 1.358(16) .
N36 C37 1.37(2) .
N36 C41 1.465(14) .
C37 O38 1.20(2) .
C37 O39 1.347(16) .
O39 C40 1.458(15) .
C40 C41 1.523(17) .
C80 C81 1.57(3) 2_655
C81 O82 1.40(2) .
C81 C80 1.57(3) 2_645
O82 C83 1.36(2) 3_665
C83 O82 1.36(2) 3_665
C83 C84 1.55(3) .
C901 Cl21 1.51(2) .
C901 Cl1 1.64(2) .
C902 Cl22 1.47(3) .
C902 Cl1 1.69(3) .
